data_7210227
loop_
_publ_author_name
'Qin, Ling'
'Pan, Zhaorui'
'Qian, Liwu'
'Li, Yizhi'
'Guo, Zijian'
'Zheng, Hegen'

_publ_section_title
;
 Anion-selectivity of cationic cluster--organic nanospheres based on a
 nest-shaped [MS4Cu3X3] clustermonomer with a ditopic ligand
;
_journal_issue 25
_journal_name_full CrystEngComm
_journal_page_first 5016
_journal_paper_doi 10.1039/c3ce40542g
_journal_volume 15
_journal_year 2013
_chemical_formula_moiety 'C72 H60 Cu6 Mo2 N24 S8, 8(H2 O), Cl3 Cu'
_chemical_formula_sum 'C72 H76 Cl3 Cu7 Mo2 N24 O8 S8'
_chemical_formula_weight 2405.06
_chemical_name_systematic
;
?
;
_space_group_IT_number 176
_symmetry_cell_setting hexagonal
_symmetry_space_group_name_Hall '-P 6c'
_symmetry_space_group_name_H-M 'P 63/m'
_atom_sites_solution_hydrogens geom
_atom_sites_solution_primary direct
_atom_sites_solution_secondary difmap
_audit_creation_method SHELXL-97
_cell_angle_alpha 90.00
_cell_angle_beta 90.00
_cell_angle_gamma 120.00
_cell_formula_units_Z 2
_cell_length_a 16.817(2)
_cell_length_b 16.817(2)
_cell_length_c 22.226(6)
_cell_measurement_reflns_used 1609
_cell_measurement_temperature 291(2)
_cell_measurement_theta_max 16.772
_cell_measurement_theta_min 2.31
_cell_volume 5443.6(17)
_computing_cell_refinement 'SMART (Bruker, 2000)'
_computing_data_collection 'SMART (Bruker, 2000)'
_computing_data_reduction 'SAINT (Bruker, 2000)'
_computing_molecular_graphics SHELXTL
_computing_structure_refinement SHELXTL
_computing_structure_solution 'SHELXTL (Bruker, 2000)'
_diffrn_ambient_temperature 291(2)
_diffrn_measured_fraction_theta_full 1.000
_diffrn_measured_fraction_theta_max 1.000
_diffrn_measurement_device_type 'CCD area detector'
_diffrn_measurement_method 'phi and omega scans'
_diffrn_radiation_monochromator graphite
_diffrn_radiation_source 'sealed tube'
_diffrn_radiation_type MoK\a
_diffrn_radiation_wavelength 0.71073
_diffrn_reflns_av_R_equivalents 0.0488
_diffrn_reflns_av_sigmaI/netI 0.0283
_diffrn_reflns_limit_h_max 14
_diffrn_reflns_limit_h_min -20
_diffrn_reflns_limit_k_max 20
_diffrn_reflns_limit_k_min -10
_diffrn_reflns_limit_l_max 27
_diffrn_reflns_limit_l_min -25
_diffrn_reflns_number 28792
_diffrn_reflns_theta_full 26.00
_diffrn_reflns_theta_max 26.00
_diffrn_reflns_theta_min 1.67
_exptl_absorpt_coefficient_mu 1.843
_exptl_absorpt_correction_T_max 0.667
_exptl_absorpt_correction_T_min 0.625
_exptl_absorpt_correction_type multi-scan
_exptl_absorpt_process_details 'SADABS; Bruker, 2000'
_exptl_crystal_density_diffrn 1.467
_exptl_crystal_density_method 'not measured'
_exptl_crystal_F_000 2412
_exptl_crystal_size_max 0.26
_exptl_crystal_size_mid 0.24
_exptl_crystal_size_min 0.22
_refine_diff_density_max 0.667
_refine_diff_density_min -0.690
_refine_diff_density_rms 0.063
_refine_ls_extinction_method none
_refine_ls_goodness_of_fit_ref 1.094
_refine_ls_hydrogen_treatment constr
_refine_ls_matrix_type full
_refine_ls_number_parameters 204
_refine_ls_number_reflns 3675
_refine_ls_number_restraints 0
_refine_ls_restrained_S_all 1.094
_refine_ls_R_factor_all 0.0653
_refine_ls_R_factor_gt 0.0514
_refine_ls_shift/su_max 0.000
_refine_ls_shift/su_mean 0.000
_refine_ls_structure_factor_coef Fsqd
_refine_ls_weighting_details 'calc w=1/[\s^2^(Fo^2^)+(0.08P)^2^+1.99P] where P=(Fo^2^+2Fc^2^)/3'
_refine_ls_weighting_scheme calc
_refine_ls_wR_factor_gt 0.1257
_refine_ls_wR_factor_ref 0.1320
_reflns_number_gt 3184
_reflns_number_total 3675
_reflns_threshold_expression >2sigma(I)
_cod_data_source_file c3ce40542g.txt
_cod_data_source_block 90307dm
_cod_depositor_comments
;
The following automatic conversions were performed:

'_symmetry_cell_setting' value 'Hexagonal' changed to 'hexagonal'
according to /home/saulius/struct/CIF-dictionaries/cif_core.dic
dictionary named 'cif_core.dic' version 2.4.2 from 2011-04-26.

Automatic conversion script
Id: cif_fix_values 1891 2012-01-12 08:04:46Z andrius 
;
_cod_original_cell_volume 5444.0(18)
_cod_original_sg_symbol_Hall '-P 6c '
_cod_original_sg_symbol_H-M 'P6(3)/m '
_cod_database_code 7210227

loop_
_symmetry_equiv_pos_as_xyz
'x, y, z'
'-y, x-y, z'
'-x+y, -x, z'
'-x, -y, z+1/2'
'y, -x+y, z+1/2'
'x-y, x, z+1/2'
'-x, -y, -z'
'y, -x+y, -z'
'x-y, x, -z'
'x, y, -z-1/2'
'-y, x-y, -z-1/2'
'-x+y, -x, -z-1/2'

loop_
_atom_site_label
_atom_site_type_symbol
_atom_site_fract_x
_atom_site_fract_y
_atom_site_fract_z
_atom_site_U_iso_or_equiv
_atom_site_adp_type
_atom_site_occupancy
_atom_site_symmetry_multiplicity
_atom_site_calc_flag
_atom_site_refinement_flags
C1 C 0.2532(3) 0.3524(3) 0.5447(2) 0.0420(10) Uani 1 1 d .
H1 H 0.2305 0.3367 0.5058 0.050 Uiso 1 1 calc R
C2 C 0.2791(3) 0.3012(3) 0.58432(18) 0.0387(9) Uani 1 1 d .
H2 H 0.2786 0.2471 0.5750 0.046 Uiso 1 1 calc R
C3 C 0.2961(3) 0.4230(3) 0.6324(2) 0.0407(10) Uani 1 1 d .
H3 H 0.3077 0.4650 0.6631 0.049 Uiso 1 1 calc R
C4 C 0.3245(3) 0.3163(3) 0.6943(2) 0.0426(10) Uani 1 1 d .
C5 C 0.3758(3) 0.2706(3) 0.69531(19) 0.0432(11) Uani 1 1 d .
H5 H 0.3928 0.2539 0.6598 0.052 Uiso 1 1 calc R
C6 C 0.3996(5) 0.2518(4) 0.7500 0.0421(14) Uani 1 2 d S
H6 H 0.4352 0.2236 0.7500 0.051 Uiso 1 2 calc SR
C7 C 0.3029(5) 0.3407(4) 0.7500 0.0457(15) Uani 1 2 d S
H7 H 0.2729 0.3745 0.7500 0.055 Uiso 1 2 calc SR
C8 C 0.0285(3) 0.4157(3) 0.5469(2) 0.0470(11) Uani 1 1 d .
H8 H 0.0201 0.3958 0.5072 0.056 Uiso 1 1 calc R
C9 C -0.0409(3) 0.3964(3) 0.5877(2) 0.0476(11) Uani 1 1 d .
H9 H -0.1038 0.3621 0.5809 0.057 Uiso 1 1 calc R
C10 C 0.0938(3) 0.4829(3) 0.6334(2) 0.0448(11) Uani 1 1 d .
H10 H 0.1382 0.5171 0.6621 0.054 Uiso 1 1 calc R
C11 C -0.0422(3) 0.4342(3) 0.6960(2) 0.0430(10) Uani 1 1 d .
C12 C -0.1365(3) 0.4031(3) 0.6961(2) 0.0400(10) Uani 1 1 d .
H12 H -0.1682 0.3923 0.6600 0.048 Uiso 1 1 calc R
C13 C -0.1818(4) 0.3886(4) 0.7500 0.0450(15) Uani 1 2 d S
H13 H -0.2443 0.3686 0.7500 0.054 Uiso 1 2 calc SR
C14 C 0.0033(4) 0.4480(4) 0.7500 0.0427(15) Uani 1 2 d S
H14 H 0.0656 0.4669 0.7500 0.051 Uiso 1 2 calc SR
Cl1 Cl 0.48518(9) 0.72900(10) 0.7500 0.0381(3) Uani 1 2 d S
Cu1 Cu 0.24399(3) 0.52208(3) 0.54174(2) 0.03395(17) Uani 1 1 d .
Cu2 Cu 0.3333 0.6667 0.7500 0.0362(3) Uani 1 6 d S
Mo1 Mo 0.3333 0.6667 0.47126(3) 0.03311(18) Uani 1 3 d S
N1 N 0.2690(2) 0.4295(2) 0.57657(16) 0.0391(8) Uani 1 1 d .
N2 N 0.3043(2) 0.3466(2) 0.63793(16) 0.0404(8) Uani 1 1 d .
N3 N 0.1104(2) 0.4680(2) 0.57396(18) 0.0450(9) Uani 1 1 d .
N4 N 0.0035(2) 0.4397(3) 0.64183(16) 0.0431(9) Uani 1 1 d .
O1 O 1.0016(4) 0.2057(4) 0.7250(3) 0.0519(16) Uani 0.50 1 d P
H1A H 0.9604 0.2203 0.7201 0.062 Uiso 0.50 1 d PR
H1B H 0.9770 0.1476 0.7247 0.062 Uiso 0.50 1 d PR
O2 O 0.9638(4) 0.0872(4) 0.5446(3) 0.0455(15) Uani 0.50 1 d P
H2A H 1.0001 0.1126 0.5152 0.055 Uiso 0.50 1 d PR
H2B H 0.9938 0.1044 0.5773 0.055 Uiso 0.50 1 d PR
O3 O 1.0000 1.0000 0.8702(3) 0.0461(13) Uani 1 3 d S
H3A H 0.9846 0.9643 0.9004 0.055 Uiso 0.3333 1 d PR
H3B H 1.0110 1.0528 0.8816 0.055 Uiso 0.3333 1 d PR
S1 S 0.3333 0.6667 0.57229(8) 0.0352(4) Uani 1 3 d S
S2 S 0.27852(7) 0.74926(7) 0.44013(5) 0.0336(2) Uani 1 1 d .

loop_
_atom_site_aniso_label
_atom_site_aniso_U_11
_atom_site_aniso_U_22
_atom_site_aniso_U_33
_atom_site_aniso_U_23
_atom_site_aniso_U_13
_atom_site_aniso_U_12
C1 0.047(3) 0.046(2) 0.032(2) 0.0031(18) -0.0093(18) 0.022(2)
C2 0.040(2) 0.044(2) 0.028(2) 0.0081(18) 0.0018(17) 0.0178(19)
C3 0.043(2) 0.035(2) 0.042(2) 0.0015(18) -0.0027(19) 0.0183(19)
C4 0.041(2) 0.041(2) 0.033(2) 0.0049(18) -0.0007(17) 0.0105(19)
C5 0.049(3) 0.045(2) 0.028(2) 0.0232(18) 0.0244(18) 0.018(2)
C6 0.056(4) 0.032(3) 0.029(3) 0.000 0.000 0.015(3)
C7 0.053(4) 0.047(4) 0.024(3) 0.000 0.000 0.015(3)
C8 0.045(2) 0.041(2) 0.039(2) -0.0102(19) 0.007(2) 0.009(2)
C9 0.047(3) 0.037(2) 0.042(3) 0.0012(19) 0.013(2) 0.008(2)
C10 0.039(2) 0.041(2) 0.027(2) -0.0002(18) -0.0033(17) -0.0006(19)
C11 0.035(2) 0.039(2) 0.039(3) 0.0045(18) 0.0019(18) 0.0064(19)
C12 0.039(2) 0.039(2) 0.046(3) 0.0049(19) 0.0133(19) 0.0223(19)
C13 0.044(3) 0.046(3) 0.033(3) 0.000 0.000 0.013(3)
C14 0.034(3) 0.036(3) 0.033(3) 0.000 0.000 -0.001(2)
Cl1 0.0353(7) 0.0389(7) 0.0315(7) 0.000 0.000 0.0120(6)
Cu1 0.0372(3) 0.0354(3) 0.0275(3) 0.00246(19) 0.00298(19) 0.0169(2)
Cu2 0.0334(4) 0.0334(4) 0.0418(7) 0.000 0.000 0.0167(2)
Mo1 0.0367(2) 0.0367(2) 0.0259(3) 0.000 0.000 0.01837(12)
N1 0.0364(18) 0.0329(18) 0.039(2) 0.0171(15) 0.0155(16) 0.0105(15)
N2 0.0421(19) 0.043(2) 0.030(2) 0.0154(15) 0.0099(15) 0.0174(17)
N3 0.038(2) 0.039(2) 0.043(2) -0.0071(16) 0.0028(16) 0.0077(16)
N4 0.044(2) 0.046(2) 0.029(2) 0.0116(16) 0.0101(15) 0.0152(17)
O1 0.052(4) 0.045(3) 0.056(4) -0.025(3) -0.005(3) 0.022(3)
O2 0.046(3) 0.047(4) 0.040(4) -0.006(3) 0.003(3) 0.020(3)
O3 0.0434(18) 0.0434(18) 0.052(3) 0.000 0.000 0.0217(9)
S1 0.0383(6) 0.0383(6) 0.0289(9) 0.000 0.000 0.0192(3)
S2 0.0365(5) 0.0350(5) 0.0280(5) 0.0026(4) 0.0024(4) 0.0169(4)

loop_
_atom_type_symbol
_atom_type_description
_atom_type_scat_dispersion_real
_atom_type_scat_dispersion_imag
_atom_type_scat_source
C C 0.0033 0.0016 'International Tables Vol C Tables 4.2.6.8 and 6.1.1.4'
H H 0.0000 0.0000 'International Tables Vol C Tables 4.2.6.8 and 6.1.1.4'
N N 0.0061 0.0033 'International Tables Vol C Tables 4.2.6.8 and 6.1.1.4'
O O 0.0106 0.0060 'International Tables Vol C Tables 4.2.6.8 and 6.1.1.4'
Cl Cl 0.1484 0.1585 'International Tables Vol C Tables 4.2.6.8 and 6.1.1.4'
S S 0.1246 0.1234 'International Tables Vol C Tables 4.2.6.8 and 6.1.1.4'
Cu Cu 0.3201 1.2651 'International Tables Vol C Tables 4.2.6.8 and 6.1.1.4'
Mo Mo -1.6832 0.6857 'International Tables Vol C Tables 4.2.6.8 and 6.1.1.4'

loop_
_geom_angle_atom_site_label_1
_geom_angle_atom_site_label_2
_geom_angle_atom_site_label_3
_geom_angle
_geom_angle_site_symmetry_1
_geom_angle_site_symmetry_3
N1 C1 C2 105.9(4) . .
N1 C1 H1 127.0 . .
C2 C1 H1 127.0 . .
N2 C2 C1 107.5(4) . .
N2 C2 H2 126.2 . .
C1 C2 H2 126.2 . .
N1 C3 N2 111.0(4) . .
N1 C3 H3 124.5 . .
N2 C3 H3 124.5 . .
C7 C4 C5 117.4(4) . .
C7 C4 N2 121.1(5) . .
C5 C4 N2 121.1(4) . .
C6 C5 C4 118.0(4) . .
C6 C5 H5 121.0 . .
C4 C5 H5 121.0 . .
C5 C6 C5 125.7(7) . 10_557
C5 C6 H6 117.1 . .
C5 C6 H6 117.1 10_557 .
C4 C7 C4 123.2(7) . 10_557
C4 C7 H7 118.4 . .
C4 C7 H7 118.4 10_557 .
N3 C8 C9 109.1(4) . .
N3 C8 H8 125.4 . .
C9 C8 H8 125.4 . .
C8 C9 N4 105.7(4) . .
C8 C9 H9 127.2 . .
N4 C9 H9 127.2 . .
N4 C10 N3 108.1(4) . .
N4 C10 H10 125.9 . .
N3 C10 H10 125.9 . .
C14 C11 C12 119.3(4) . .
C14 C11 N4 119.7(4) . .
C12 C11 N4 120.5(4) . .
C13 C12 C11 119.6(5) . .
C13 C12 H12 120.2 . .
C11 C12 H12 120.2 . .
C12 C13 C12 121.2(6) . 10_557
C12 C13 H13 119.4 . .
C12 C13 H13 119.4 10_557 .
C11 C14 C11 121.1(6) . 10_557
C11 C14 H14 119.5 . .
C11 C14 H14 119.5 10_557 .
N1 Cu1 N3 97.45(15) . .
N1 Cu1 S1 116.73(11) . .
N3 Cu1 S1 111.27(10) . .
N1 Cu1 S2 114.27(11) . 2_665
N3 Cu1 S2 112.39(11) . 2_665
S1 Cu1 S2 104.91(5) . 2_665
N1 Cu1 Mo1 135.68(9) . .
N3 Cu1 Mo1 126.79(11) . .
S1 Cu1 Mo1 54.11(5) . .
S2 Cu1 Mo1 50.80(3) 2_665 .
Cl1 Cu2 Cl1 120.0 2_665 3_565
Cl1 Cu2 Cl1 120.000(1) 2_665 .
Cl1 Cu2 Cl1 120.0 3_565 .
S2 Mo1 S2 109.99(3) . 2_665
S2 Mo1 S2 109.99(3) . 3_565
S2 Mo1 S2 109.99(3) 2_665 3_565
S2 Mo1 S1 108.95(3) . .
S2 Mo1 S1 108.95(3) 2_665 .
S2 Mo1 S1 108.95(3) 3_565 .
S2 Mo1 Cu1 55.36(3) . 3_565
S2 Mo1 Cu1 125.87(3) 2_665 3_565
S2 Mo1 Cu1 124.10(3) 3_565 3_565
S1 Mo1 Cu1 53.604(17) . 3_565
S2 Mo1 Cu1 124.10(3) . .
S2 Mo1 Cu1 55.36(3) 2_665 .
S2 Mo1 Cu1 125.87(3) 3_565 .
S1 Mo1 Cu1 53.604(17) . .
Cu1 Mo1 Cu1 88.39(2) 3_565 .
S2 Mo1 Cu1 125.87(3) . 2_665
S2 Mo1 Cu1 124.10(3) 2_665 2_665
S2 Mo1 Cu1 55.36(3) 3_565 2_665
S1 Mo1 Cu1 53.604(17) . 2_665
Cu1 Mo1 Cu1 88.39(2) 3_565 2_665
Cu1 Mo1 Cu1 88.39(2) . 2_665
C3 N1 C1 108.0(3) . .
C3 N1 Cu1 130.1(3) . .
C1 N1 Cu1 121.7(3) . .
C2 N2 C3 107.4(4) . .
C2 N2 C4 128.2(4) . .
C3 N2 C4 124.0(4) . .
C8 N3 C10 107.9(4) . .
C8 N3 Cu1 131.1(3) . .
C10 N3 Cu1 121.0(3) . .
C10 N4 C11 126.5(4) . .
C10 N4 C9 109.1(4) . .
C11 N4 C9 124.3(4) . .
O1 O1 H1A 97.4 10_557 .
O1 O1 H1B 90.5 10_557 .
H1A O1 H1B 109.5 . .
H2A O2 H2B 109.5 . .
H3A O3 H3B 109.5 . .
Cu1 S1 Cu1 111.17(4) 3_565 .
Cu1 S1 Cu1 111.17(4) 3_565 2_665
Cu1 S1 Cu1 111.17(4) . 2_665
Cu1 S1 Mo1 72.29(5) 3_565 .
Cu1 S1 Mo1 72.29(5) . .
Cu1 S1 Mo1 72.29(5) 2_665 .
Mo1 S2 Cu1 73.84(4) . 3_565

loop_
_geom_bond_atom_site_label_1
_geom_bond_atom_site_label_2
_geom_bond_distance
_geom_bond_site_symmetry_2
C1 N1 1.382(6) .
C1 C2 1.442(6) .
C1 H1 0.9300 .
C2 N2 1.363(6) .
C2 H2 0.9300 .
C3 N1 1.345(6) .
C3 N2 1.365(5) .
C3 H3 0.9300 .
C4 C7 1.407(6) .
C4 C5 1.414(7) .
C4 N2 1.455(6) .
C5 C6 1.366(5) .
C5 H5 0.9300 .
C6 C5 1.366(5) 10_557
C6 H6 0.9300 .
C7 C4 1.407(6) 10_557
C7 H7 0.9300 .
C8 N3 1.350(6) .
C8 C9 1.383(6) .
C8 H8 0.9300 .
C9 N4 1.411(6) .
C9 H9 0.9300 .
C10 N4 1.328(6) .
C10 N3 1.399(6) .
C10 H10 0.9300 .
C11 C14 1.380(5) .
C11 C12 1.400(6) .
C11 N4 1.405(6) .
C12 C13 1.374(5) .
C12 H12 0.9300 .
C13 C12 1.374(5) 10_557
C13 H13 0.9300 .
C14 C11 1.380(5) 10_557
C14 H14 0.9300 .
Cl1 Cu2 2.2233(14) .
Cu1 N1 1.963(3) .
Cu1 N3 2.083(4) .
Cu1 S1 2.2310(8) .
Cu1 S2 2.2616(13) 2_665
Cu1 Mo1 2.6403(7) .
Cu2 Cl1 2.2233(14) 2_665
Cu2 Cl1 2.2233(14) 3_565
Mo1 S2 2.1304(10) .
Mo1 S2 2.1304(11) 2_665
Mo1 S2 2.1304(10) 3_565
Mo1 S1 2.2455(19) .
Mo1 Cu1 2.6403(7) 3_565
Mo1 Cu1 2.6403(7) 2_665
O1 O1 1.110(13) 10_557
O1 H1A 0.8501 .
O1 H1B 0.8499 .
O2 H2A 0.8501 .
O2 H2B 0.8499 .
O3 H3A 0.8499 .
O3 H3B 0.8500 .
S1 Cu1 2.2310(8) 3_565
S1 Cu1 2.2310(8) 2_665
S2 Cu1 2.2616(13) 3_565
